data_7156687
loop_
_publ_author_name
'Liu, Teng'
'Ji, Yi-Gang'
'Wu, Lei'

_publ_section_title
;
 tert-Butyl nitrite-mediated radical cyclization of tetrazole amines and
 alkynes toward tetrazolo[1,5-a]quinolines.
;
_journal_issue 10
_journal_name_full 'Organic &amp; biomolecular chemistry'
_journal_page_first 2619
_journal_page_last 2623
_journal_paper_doi 10.1039/c9ob00169g
_journal_volume 17
_journal_year 2019
_chemical_formula_moiety 'C13 H12 N4 O2'
_chemical_formula_sum 'C13 H12 N4 O2'
_chemical_formula_weight 256.27
_space_group_crystal_system triclinic
_space_group_IT_number 2
_space_group_name_Hall '-P 1'
_space_group_name_H-M_alt 'P -1'
_symmetry_space_group_name_Hall '-P 1'
_symmetry_space_group_name_H-M 'P -1'
_atom_sites_solution_hydrogens geom
_audit_creation_method SHELXL-2014/7
_audit_update_record
;
2016-10-24 deposited with the CCDC.
2019-02-07 downloaded from the CCDC.
;
_cell_angle_alpha 74.850(2)
_cell_angle_beta 89.545(2)
_cell_angle_gamma 88.331(2)
_cell_formula_units_Z 4
_cell_length_a 8.5827(7)
_cell_length_b 11.8639(10)
_cell_length_c 12.5606(10)
_cell_measurement_reflns_used 3687
_cell_measurement_temperature 296(2)
_cell_measurement_theta_max 27.26
_cell_measurement_theta_min 2.37
_cell_volume 1234.00(18)
_computing_cell_refinement 'Bruker SAINT'
_computing_data_collection 'Bruker APEX2'
_computing_data_reduction 'Bruker SAINT'
_computing_molecular_graphics 'Bruker SHELXTL'
_computing_publication_material 'Bruker SHELXTL'
_computing_structure_refinement 'SHELXL-2014/7 (Sheldrick, 2014)'
_computing_structure_solution 'SHELXL-2014/7 (Sheldrick, 2014)'
_diffrn_ambient_temperature 296(2)
_diffrn_measured_fraction_theta_full 0.989
_diffrn_measured_fraction_theta_max 0.989
_diffrn_measurement_device_type 'Bruker APEX-II CCD'
_diffrn_measurement_method '\f and \w scans'
_diffrn_radiation_monochromator graphite
_diffrn_radiation_source 'sealed tube'
_diffrn_radiation_type MoK\a
_diffrn_radiation_wavelength 0.71073
_diffrn_reflns_av_R_equivalents 0.0380
_diffrn_reflns_av_unetI/netI 0.0388
_diffrn_reflns_Laue_measured_fraction_full 0.989
_diffrn_reflns_Laue_measured_fraction_max 0.989
_diffrn_reflns_limit_h_max 10
_diffrn_reflns_limit_h_min -10
_diffrn_reflns_limit_k_max 14
_diffrn_reflns_limit_k_min -14
_diffrn_reflns_limit_l_max 14
_diffrn_reflns_limit_l_min -14
_diffrn_reflns_number 15051
_diffrn_reflns_point_group_measured_fraction_full 0.989
_diffrn_reflns_point_group_measured_fraction_max 0.989
_diffrn_reflns_theta_full 24.999
_diffrn_reflns_theta_max 24.999
_diffrn_reflns_theta_min 2.374
_exptl_absorpt_coefficient_mu 0.097
_exptl_absorpt_correction_type multi-scan
_exptl_absorpt_process_details sadabs
_exptl_crystal_colour colourless
_exptl_crystal_density_diffrn 1.379
_exptl_crystal_description block
_exptl_crystal_F_000 536
_exptl_crystal_size_max 0.23
_exptl_crystal_size_mid 0.21
_exptl_crystal_size_min 0.18
_exptl_transmission_factor_max 0.980
_exptl_transmission_factor_min 0.975
_refine_diff_density_max 0.421
_refine_diff_density_min -0.231
_refine_diff_density_rms 0.039
_refine_ls_extinction_method none
_refine_ls_goodness_of_fit_ref 1.067
_refine_ls_hydrogen_treatment constr
_refine_ls_matrix_type full
_refine_ls_number_parameters 347
_refine_ls_number_reflns 4286
_refine_ls_number_restraints 0
_refine_ls_restrained_S_all 1.067
_refine_ls_R_factor_all 0.0809
_refine_ls_R_factor_gt 0.0523
_refine_ls_shift/su_max 0.009
_refine_ls_shift/su_mean 0.000
_refine_ls_structure_factor_coef Fsqd
_refine_ls_weighting_details 'w=1/[\s^2^(Fo^2^)+(0.0862P)^2^+0.2236P] where P=(Fo^2^+2Fc^2^)/3'
_refine_ls_weighting_scheme calc
_refine_ls_wR_factor_gt 0.1452
_refine_ls_wR_factor_ref 0.1645
_reflns_Friedel_coverage 0.000
_reflns_number_gt 2928
_reflns_number_total 4286
_reflns_threshold_expression 'I > 2\s(I)'
_cod_data_source_file c9ob00169g2.cif
_cod_data_source_block ZL02
_cod_depositor_comments 'Adding full bibliography for 7156687.cif.'
_cod_database_code 7156687
_shelx_shelxl_version_number 2014/7
_shelx_space_group_comment
;
The symmetry employed for this shelxl refinement is uniquely defined
by the following loop, which should always be used as a source of
symmetry information in preference to the above space-group names.
They are only intended as comments.
;
_shelx_estimated_absorpt_t_min 0.978
_shelx_estimated_absorpt_t_max 0.983

loop_
_space_group_symop_operation_xyz
'x, y, z'
'-x, -y, -z'

loop_
_atom_site_label
_atom_site_type_symbol
_atom_site_fract_x
_atom_site_fract_y
_atom_site_fract_z
_atom_site_U_iso_or_equiv
_atom_site_adp_type
_atom_site_occupancy
_atom_site_site_symmetry_order
_atom_site_calc_flag
_atom_site_refinement_flags_posn
_atom_site_refinement_flags_adp
C1 C 0.0805(2) 0.14960(17) 0.19731(16) 0.0439(5) Uani 1 1 d . .
C2 C 0.0791(3) 0.1522(2) 0.08595(17) 0.0536(6) Uani 1 1 d . .
H2 H 0.1362 0.0967 0.0604 0.064 Uiso 1 1 calc R U
C3 C -0.0073(3) 0.2373(2) 0.01471(17) 0.0553(6) Uani 1 1 d . .
H3 H -0.0093 0.2387 -0.0596 0.066 Uiso 1 1 calc R U
C4 C -0.0924(2) 0.32191(19) 0.05083(17) 0.0499(5) Uani 1 1 d . .
C5 C -0.0899(2) 0.31771(18) 0.16141(17) 0.0472(5) Uani 1 1 d . .
H5 H -0.1463 0.3744 0.1857 0.057 Uiso 1 1 calc R U
C6 C -0.0053(2) 0.23112(17) 0.23915(16) 0.0424(5) Uani 1 1 d . .
C7 C -0.0019(2) 0.22041(17) 0.35759(16) 0.0431(5) Uani 1 1 d . .
C8 C 0.0844(2) 0.13445(18) 0.42643(17) 0.0492(5) Uani 1 1 d . .
H8 H 0.0863 0.1285 0.5017 0.059 Uiso 1 1 calc R U
C9 C 0.1716(2) 0.05398(18) 0.38253(16) 0.0474(5) Uani 1 1 d . .
C10 C -0.1842(3) 0.4156(2) -0.02985(19) 0.0674(7) Uani 1 1 d . .
H10A H -0.1167 0.4777 -0.0644 0.101 Uiso 1 1 calc R U
H10B H -0.2662 0.4456 0.0084 0.101 Uiso 1 1 calc R U
H10C H -0.2285 0.3834 -0.0850 0.101 Uiso 1 1 calc R U
C11 C -0.1007(3) 0.29968(19) 0.40710(17) 0.0523(6) Uani 1 1 d . .
C12 C -0.1472(3) 0.3673(2) 0.5650(2) 0.0752(8) Uani 1 1 d . .
H12A H -0.2497 0.3339 0.5770 0.090 Uiso 1 1 calc R U
H12B H -0.1593 0.4481 0.5225 0.090 Uiso 1 1 calc R U
C13 C -0.0733(4) 0.3614(3) 0.6706(2) 0.1107(13) Uani 1 1 d . .
H13A H -0.0574 0.2812 0.7106 0.166 Uiso 1 1 calc R U
H13B H -0.1393 0.4005 0.7126 0.166 Uiso 1 1 calc R U
H13C H 0.0253 0.3988 0.6579 0.166 Uiso 1 1 calc R U
C14 C 0.6084(2) 0.12439(17) 0.06806(16) 0.0445(5) Uani 1 1 d . .
C15 C 0.6097(3) 0.1234(2) -0.04222(18) 0.0566(6) Uani 1 1 d . .
H15 H 0.6718 0.0692 -0.0659 0.068 Uiso 1 1 calc R U
C16 C 0.5188(3) 0.2031(2) -0.11544(18) 0.0590(6) Uani 1 1 d . .
H16 H 0.5202 0.2031 -0.1895 0.071 Uiso 1 1 calc R U
C17 C 0.4239(3) 0.28444(19) -0.08129(17) 0.0516(6) Uani 1 1 d . .
C18 C 0.4261(2) 0.28543(18) 0.02799(16) 0.0474(5) Uani 1 1 d . .
H18 H 0.3639 0.3404 0.0506 0.057 Uiso 1 1 calc R U
C19 C 0.5191(2) 0.20634(17) 0.10677(16) 0.0413(5) Uani 1 1 d . .
C20 C 0.5274(2) 0.20353(17) 0.22328(15) 0.0419(5) Uani 1 1 d . .
C21 C 0.6140(2) 0.12037(17) 0.29497(16) 0.0452(5) Uani 1 1 d . .
H21 H 0.6151 0.1175 0.3697 0.054 Uiso 1 1 calc R U
C22 C 0.7026(2) 0.03809(17) 0.25447(16) 0.0453(5) Uani 1 1 d . .
C23 C 0.3222(3) 0.3694(2) -0.16329(19) 0.0714(7) Uani 1 1 d . .
H23A H 0.2397 0.3989 -0.1250 0.107 Uiso 1 1 calc R U
H23B H 0.2784 0.3306 -0.2137 0.107 Uiso 1 1 calc R U
H23C H 0.3834 0.4332 -0.2034 0.107 Uiso 1 1 calc R U
C24 C 0.4510(3) 0.2984(2) 0.26449(18) 0.0507(6) Uani 1 1 d . .
C25 C 0.3795(3) 0.3603(2) 0.4217(2) 0.0709(7) Uani 1 1 d . .
H25A H 0.2754 0.3884 0.3967 0.085 Uiso 1 1 calc R U
H25B H 0.4496 0.4251 0.4001 0.085 Uiso 1 1 calc R U
C26 C 0.3806(4) 0.3140(3) 0.5419(2) 0.0833(8) Uani 1 1 d . .
H26A H 0.3029 0.2557 0.5632 0.125 Uiso 1 1 calc R U
H26B H 0.3582 0.3763 0.5760 0.125 Uiso 1 1 calc R U
H26C H 0.4813 0.2796 0.5653 0.125 Uiso 1 1 calc R U
N1 N 0.16744(19) 0.06445(14) 0.27307(13) 0.0455(4) Uani 1 1 d . .
N2 N 0.2585(2) -0.02159(16) 0.25070(15) 0.0593(5) Uani 1 1 d . .
N3 N 0.3146(2) -0.08064(17) 0.34533(17) 0.0669(6) Uani 1 1 d . .
N4 N 0.2638(2) -0.03739(17) 0.42889(15) 0.0623(5) Uani 1 1 d . .
N5 N 0.69751(19) 0.04311(14) 0.14621(13) 0.0451(4) Uani 1 1 d . .
N6 N 0.7950(2) -0.04111(16) 0.12597(16) 0.0576(5) Uani 1 1 d . .
N7 N 0.8545(2) -0.09415(16) 0.22160(17) 0.0619(5) Uani 1 1 d . .
N8 N 0.8022(2) -0.04802(15) 0.30261(15) 0.0572(5) Uani 1 1 d . .
O1 O -0.04975(18) 0.30253(14) 0.50519(12) 0.0648(5) Uani 1 1 d . .
O2 O -0.2171(2) 0.35128(17) 0.36625(14) 0.0835(6) Uani 1 1 d . .
O3 O 0.42913(19) 0.26790(13) 0.37228(12) 0.0627(5) Uani 1 1 d . .
O4 O 0.4219(3) 0.39526(16) 0.20814(14) 0.0956(7) Uani 1 1 d . .

loop_
_atom_site_aniso_label
_atom_site_aniso_U_11
_atom_site_aniso_U_22
_atom_site_aniso_U_33
_atom_site_aniso_U_23
_atom_site_aniso_U_13
_atom_site_aniso_U_12
C1 0.0404(12) 0.0472(12) 0.0428(11) -0.0098(9) 0.0020(9) 0.0011(10)
C2 0.0519(13) 0.0631(14) 0.0472(12) -0.0177(11) 0.0052(10) 0.0062(11)
C3 0.0586(14) 0.0674(15) 0.0379(11) -0.0102(11) 0.0025(10) -0.0010(12)
C4 0.0472(13) 0.0515(13) 0.0466(12) -0.0041(10) -0.0026(10) -0.0053(10)
C5 0.0467(12) 0.0424(12) 0.0509(12) -0.0094(10) -0.0013(10) 0.0026(10)
C6 0.0387(11) 0.0433(11) 0.0441(11) -0.0091(9) 0.0003(9) -0.0023(9)
C7 0.0402(11) 0.0459(12) 0.0434(11) -0.0123(9) -0.0001(9) 0.0021(9)
C8 0.0518(13) 0.0544(13) 0.0416(11) -0.0140(10) -0.0018(9) 0.0077(10)
C9 0.0456(12) 0.0507(12) 0.0434(11) -0.0088(10) -0.0020(9) 0.0073(10)
C10 0.0763(17) 0.0645(15) 0.0537(14) -0.0023(12) -0.0126(12) 0.0066(13)
C11 0.0556(14) 0.0565(14) 0.0449(12) -0.0147(10) -0.0038(10) 0.0082(11)
C12 0.0838(19) 0.0859(18) 0.0641(15) -0.0378(14) -0.0027(13) 0.0296(15)
C13 0.152(3) 0.126(3) 0.0634(17) -0.0478(18) -0.0247(19) 0.069(2)
C14 0.0427(12) 0.0453(12) 0.0451(11) -0.0113(9) -0.0038(9) 0.0001(10)
C15 0.0620(15) 0.0606(14) 0.0506(13) -0.0219(11) -0.0023(11) 0.0115(12)
C16 0.0692(16) 0.0679(15) 0.0401(12) -0.0148(11) -0.0069(11) 0.0044(13)
C17 0.0516(13) 0.0537(13) 0.0476(12) -0.0100(10) -0.0075(10) 0.0025(11)
C18 0.0466(12) 0.0479(12) 0.0469(12) -0.0115(10) -0.0050(9) 0.0067(10)
C19 0.0374(11) 0.0410(11) 0.0451(11) -0.0107(9) -0.0015(9) 0.0006(9)
C20 0.0401(11) 0.0433(11) 0.0419(11) -0.0107(9) -0.0015(9) 0.0007(9)
C21 0.0484(12) 0.0463(12) 0.0399(11) -0.0102(9) -0.0021(9) 0.0028(10)
C22 0.0478(12) 0.0416(11) 0.0448(12) -0.0082(9) -0.0038(9) 0.0011(10)
C23 0.0830(18) 0.0757(17) 0.0499(13) -0.0080(12) -0.0190(12) 0.0175(14)
C24 0.0552(14) 0.0529(14) 0.0453(12) -0.0163(10) -0.0113(10) 0.0103(11)
C25 0.0837(18) 0.0679(16) 0.0663(16) -0.0294(13) 0.0037(13) 0.0217(14)
C26 0.092(2) 0.098(2) 0.0625(16) -0.0288(15) 0.0028(14) 0.0182(17)
N1 0.0438(10) 0.0478(10) 0.0442(10) -0.0122(8) 0.0019(8) 0.0093(8)
N2 0.0587(12) 0.0608(12) 0.0591(12) -0.0194(10) 0.0004(9) 0.0212(10)
N3 0.0714(14) 0.0639(13) 0.0633(12) -0.0158(10) -0.0033(10) 0.0256(11)
N4 0.0667(13) 0.0599(12) 0.0569(12) -0.0113(10) -0.0061(10) 0.0220(10)
N5 0.0457(10) 0.0418(10) 0.0483(10) -0.0137(8) -0.0040(8) 0.0075(8)
N6 0.0603(12) 0.0501(11) 0.0640(12) -0.0195(9) -0.0049(9) 0.0169(9)
N7 0.0681(13) 0.0508(11) 0.0648(12) -0.0134(10) -0.0084(10) 0.0171(10)
N8 0.0622(12) 0.0472(11) 0.0588(11) -0.0091(9) -0.0092(9) 0.0135(9)
O1 0.0649(11) 0.0824(12) 0.0544(9) -0.0338(8) -0.0102(8) 0.0262(9)
O2 0.0801(13) 0.1077(15) 0.0675(11) -0.0360(10) -0.0198(9) 0.0486(11)
O3 0.0744(11) 0.0597(10) 0.0539(10) -0.0169(8) 0.0101(8) 0.0160(8)
O4 0.161(2) 0.0645(12) 0.0603(11) -0.0198(9) -0.0264(11) 0.0465(12)

loop_
_atom_type_symbol
_atom_type_description
_atom_type_scat_dispersion_real
_atom_type_scat_dispersion_imag
_atom_type_scat_source
C C 0.0033 0.0016 'International Tables Vol C Tables 4.2.6.8 and 6.1.1.4'
H H 0.0000 0.0000 'International Tables Vol C Tables 4.2.6.8 and 6.1.1.4'
N N 0.0061 0.0033 'International Tables Vol C Tables 4.2.6.8 and 6.1.1.4'
O O 0.0106 0.0060 'International Tables Vol C Tables 4.2.6.8 and 6.1.1.4'

loop_
_geom_angle_atom_site_label_1
_geom_angle_atom_site_label_2
_geom_angle_atom_site_label_3
_geom_angle
C2 C1 N1 121.03(18)
C2 C1 C6 122.15(19)
N1 C1 C6 116.83(17)
C3 C2 C1 119.0(2)
C3 C2 H2 120.5
C1 C2 H2 120.5
C2 C3 C4 121.52(19)
C2 C3 H3 119.2
C4 C3 H3 119.2
C5 C4 C3 118.57(19)
C5 C4 C10 121.1(2)
C3 C4 C10 120.29(19)
C4 C5 C6 122.6(2)
C4 C5 H5 118.7
C6 C5 H5 118.7
C1 C6 C5 116.11(18)
C1 C6 C7 118.91(17)
C5 C6 C7 124.98(18)
C8 C7 C6 120.90(18)
C8 C7 C11 118.19(18)
C6 C7 C11 120.82(17)
C7 C8 C9 119.36(18)
C7 C8 H8 120.3
C9 C8 H8 120.3
N4 C9 N1 108.20(18)
N4 C9 C8 132.50(19)
N1 C9 C8 119.30(18)
C4 C10 H10A 109.5
C4 C10 H10B 109.5
H10A C10 H10B 109.5
C4 C10 H10C 109.5
H10A C10 H10C 109.5
H10B C10 H10C 109.5
O2 C11 O1 122.9(2)
O2 C11 C7 125.05(19)
O1 C11 C7 112.01(18)
O1 C12 C13 108.6(2)
O1 C12 H12A 110.0
C13 C12 H12A 110.0
O1 C12 H12B 110.0
C13 C12 H12B 110.0
H12A C12 H12B 108.4
C12 C13 H13A 109.5
C12 C13 H13B 109.5
H13A C13 H13B 109.5
C12 C13 H13C 109.5
H13A C13 H13C 109.5
H13B C13 H13C 109.5
C15 C14 N5 121.11(19)
C15 C14 C19 122.22(19)
N5 C14 C19 116.66(17)
C16 C15 C14 119.2(2)
C16 C15 H15 120.4
C14 C15 H15 120.4
C15 C16 C17 121.2(2)
C15 C16 H16 119.4
C17 C16 H16 119.4
C18 C17 C16 118.77(19)
C18 C17 C23 121.1(2)
C16 C17 C23 120.1(2)
C17 C18 C19 122.4(2)
C17 C18 H18 118.8
C19 C18 H18 118.8
C14 C19 C18 116.15(18)
C14 C19 C20 118.86(17)
C18 C19 C20 124.99(18)
C21 C20 C19 121.22(18)
C21 C20 C24 118.30(17)
C19 C20 C24 120.28(17)
C20 C21 C22 119.03(18)
C20 C21 H21 120.5
C22 C21 H21 120.5
N8 C22 N5 108.01(18)
N8 C22 C21 132.57(19)
N5 C22 C21 119.38(18)
C17 C23 H23A 109.5
C17 C23 H23B 109.5
H23A C23 H23B 109.5
C17 C23 H23C 109.5
H23A C23 H23C 109.5
H23B C23 H23C 109.5
O4 C24 O3 122.7(2)
O4 C24 C20 124.3(2)
O3 C24 C20 112.72(18)
O3 C25 C26 108.6(2)
O3 C25 H25A 110.0
C26 C25 H25A 110.0
O3 C25 H25B 110.0
C26 C25 H25B 110.0
H25A C25 H25B 108.3
C25 C26 H26A 109.5
C25 C26 H26B 109.5
H26A C26 H26B 109.5
C25 C26 H26C 109.5
H26A C26 H26C 109.5
H26B C26 H26C 109.5
C9 N1 N2 108.69(16)
C9 N1 C1 124.69(17)
N2 N1 C1 126.61(16)
N3 N2 N1 105.42(17)
N2 N3 N4 112.17(17)
C9 N4 N3 105.51(17)
C22 N5 N6 108.97(16)
C22 N5 C14 124.79(17)
N6 N5 C14 126.22(17)
N7 N6 N5 104.93(17)
N6 N7 N8 112.49(17)
C22 N8 N7 105.59(17)
C11 O1 C12 116.09(17)
C24 O3 C25 116.30(18)

loop_
_geom_bond_atom_site_label_1
_geom_bond_atom_site_label_2
_geom_bond_distance
C1 C2 1.391(3)
C1 N1 1.396(2)
C1 C6 1.404(3)
C2 C3 1.366(3)
C2 H2 0.9300
C3 C4 1.392(3)
C3 H3 0.9300
C4 C5 1.377(3)
C4 C10 1.503(3)
C5 C6 1.407(3)
C5 H5 0.9300
C6 C7 1.460(3)
C7 C8 1.357(3)
C7 C11 1.497(3)
C8 C9 1.415(3)
C8 H8 0.9300
C9 N4 1.330(3)
C9 N1 1.348(3)
C10 H10A 0.9600
C10 H10B 0.9600
C10 H10C 0.9600
C11 O2 1.202(2)
C11 O1 1.320(2)
C12 O1 1.452(3)
C12 C13 1.459(4)
C12 H12A 0.9700
C12 H12B 0.9700
C13 H13A 0.9600
C13 H13B 0.9600
C13 H13C 0.9600
C14 C15 1.388(3)
C14 N5 1.398(2)
C14 C19 1.402(3)
C15 C16 1.364(3)
C15 H15 0.9300
C16 C17 1.394(3)
C16 H16 0.9300
C17 C18 1.376(3)
C17 C23 1.504(3)
C18 C19 1.407(3)
C18 H18 0.9300
C19 C20 1.457(3)
C20 C21 1.357(3)
C20 C24 1.490(3)
C21 C22 1.414(3)
C21 H21 0.9300
C22 N8 1.332(3)
C22 N5 1.346(3)
C23 H23A 0.9600
C23 H23B 0.9600
C23 H23C 0.9600
C24 O4 1.202(3)
C24 O3 1.320(3)
C25 O3 1.447(3)
C25 C26 1.466(3)
C25 H25A 0.9700
C25 H25B 0.9700
C26 H26A 0.9600
C26 H26B 0.9600
C26 H26C 0.9600
N1 N2 1.354(2)
N2 N3 1.300(3)
N3 N4 1.348(3)
N5 N6 1.358(2)
N6 N7 1.302(3)
N7 N8 1.344(3)

loop_
_geom_hbond_atom_site_label_D
_geom_hbond_atom_site_label_H
_geom_hbond_atom_site_label_A
_geom_hbond_distance_DH
_geom_hbond_distance_HA
_geom_hbond_distance_DA
_geom_hbond_angle_DHA
_geom_hbond_site_symmetry_A
C2 H2 N6 0.93 2.65 3.419(3) 140 2_655
C8 H8 N8 0.93 2.57 3.428(3) 153 2_656
C15 H15 N2 0.93 2.59 3.335(3) 138 2_655
C21 H21 N4 0.93 2.67 3.509(3) 151 2_656

loop_
_geom_torsion_atom_site_label_1
_geom_torsion_atom_site_label_2
_geom_torsion_atom_site_label_3
_geom_torsion_atom_site_label_4
_geom_torsion
N1 C1 C2 C3 -179.81(19)
C6 C1 C2 C3 0.6(3)
C1 C2 C3 C4 0.7(3)
C2 C3 C4 C5 -0.9(3)
C2 C3 C4 C10 179.0(2)
C3 C4 C5 C6 -0.2(3)
C10 C4 C5 C6 179.9(2)
C2 C1 C6 C5 -1.6(3)
N1 C1 C6 C5 178.80(17)
C2 C1 C6 C7 178.03(18)
N1 C1 C6 C7 -1.6(3)
C4 C5 C6 C1 1.4(3)
C4 C5 C6 C7 -178.18(19)
C1 C6 C7 C8 1.0(3)
C5 C6 C7 C8 -179.4(2)
C1 C6 C7 C11 -175.41(18)
C5 C6 C7 C11 4.2(3)
C6 C7 C8 C9 -0.3(3)
C11 C7 C8 C9 176.26(19)
C7 C8 C9 N4 -179.5(2)
C7 C8 C9 N1 0.1(3)
C8 C7 C11 O2 -154.0(2)
C6 C7 C11 O2 22.6(3)
C8 C7 C11 O1 22.8(3)
C6 C7 C11 O1 -160.65(18)
N5 C14 C15 C16 178.9(2)
C19 C14 C15 C16 -1.4(3)
C14 C15 C16 C17 -0.6(4)
C15 C16 C17 C18 1.7(4)
C15 C16 C17 C23 -178.6(2)
C16 C17 C18 C19 -0.9(3)
C23 C17 C18 C19 179.4(2)
C15 C14 C19 C18 2.2(3)
N5 C14 C19 C18 -178.11(17)
C15 C14 C19 C20 -178.31(19)
N5 C14 C19 C20 1.4(3)
C17 C18 C19 C14 -1.0(3)
C17 C18 C19 C20 179.52(19)
C14 C19 C20 C21 -2.9(3)
C18 C19 C20 C21 176.5(2)
C14 C19 C20 C24 171.94(18)
C18 C19 C20 C24 -8.6(3)
C19 C20 C21 C22 2.6(3)
C24 C20 C21 C22 -172.36(18)
C20 C21 C22 N8 176.3(2)
C20 C21 C22 N5 -0.8(3)
C21 C20 C24 O4 151.5(2)
C19 C20 C24 O4 -23.5(3)
C21 C20 C24 O3 -23.5(3)
C19 C20 C24 O3 161.47(18)
N4 C9 N1 N2 -0.1(2)
C8 C9 N1 N2 -179.82(18)
N4 C9 N1 C1 178.95(19)
C8 C9 N1 C1 -0.8(3)
C2 C1 N1 C9 -178.1(2)
C6 C1 N1 C9 1.5(3)
C2 C1 N1 N2 0.8(3)
C6 C1 N1 N2 -179.63(18)
C9 N1 N2 N3 -0.1(2)
C1 N1 N2 N3 -179.12(19)
N1 N2 N3 N4 0.3(3)
N1 C9 N4 N3 0.2(2)
C8 C9 N4 N3 179.9(2)
N2 N3 N4 C9 -0.3(3)
N8 C22 N5 N6 0.1(2)
C21 C22 N5 N6 177.90(18)
N8 C22 N5 C14 -178.48(18)
C21 C22 N5 C14 -0.7(3)
C15 C14 N5 C22 -179.9(2)
C19 C14 N5 C22 0.3(3)
C15 C14 N5 N6 1.7(3)
C19 C14 N5 N6 -178.00(18)
C22 N5 N6 N7 0.4(2)
C14 N5 N6 N7 178.93(19)
N5 N6 N7 N8 -0.7(2)
N5 C22 N8 N7 -0.5(2)
C21 C22 N8 N7 -177.9(2)
N6 N7 N8 C22 0.8(3)
O2 C11 O1 C12 3.1(4)
C7 C11 O1 C12 -173.7(2)
C13 C12 O1 C11 -179.8(2)
O4 C24 O3 C25 -4.9(3)
C20 C24 O3 C25 170.17(18)
C26 C25 O3 C24 -172.9(2)
